data_4103326
loop_
_publ_author_name
'Williamson Oloo'
'Peter Y. Zavalij'
'Jing Zhang'
'Eugene Khaskin'
'Andrei N. Vedernikov'

_publ_section_title
;
 Preparation and C-X Reductive Elimination Reactivity of Monoaryl PdIV-X
 Complexes in Water (X = OH, OH2, Cl, Br)
;
_journal_name_full 'Journal of the American Chemical Society'
_journal_page_first 14400
_journal_page_last 14402
_journal_paper_doi 10.1021/ja107185w
_journal_volume 132
_journal_year 2010
_chemical_absolute_configuration ad
_chemical_formula_moiety 'C24 H19 N3 O4 Pd, 10(H2 O)'
_chemical_formula_sum 'C24 H39 N3 O14 Pd'
_chemical_formula_weight 699.98
_chemical_name_common Pd-complex
_chemical_name_systematic
;
Pd-complex
;
_space_group_IT_number 1
_symmetry_cell_setting triclinic
_symmetry_space_group_name_Hall 'P 1'
_symmetry_space_group_name_H-M 'P 1'
_atom_sites_solution_hydrogens mixed
_atom_sites_solution_primary direct
_atom_sites_solution_secondary difmap
_audit_creation_method 'SHELXL-97 & ZCIF'
_cell_angle_alpha 79.5984(9)
_cell_angle_beta 88.5172(10)
_cell_angle_gamma 86.6206(9)
_cell_formula_units_Z 1
_cell_length_a 8.4848(5)
_cell_length_b 8.6172(5)
_cell_length_c 10.4326(7)
_cell_measurement_reflns_used 16138
_cell_measurement_temperature 150(2)
_cell_measurement_theta_max 32.3
_cell_measurement_theta_min 2.4
_cell_volume 748.85(8)
_computing_cell_refinement Apex2
_computing_data_collection 'Apex2 (Bruker, 2005)'
_computing_data_reduction Apex2
_computing_molecular_graphics 'XSHEL (Bruker, 2004)'
_computing_publication_material SHELXL-97
_computing_structure_refinement 'SHELXL-97 (Sheldrick, 1997)'
_computing_structure_solution 'SHELXS-97 (Sheldrick, 1990)'
_diffrn_ambient_temperature 150(2)
_diffrn_detector 'CCD area detector'
_diffrn_detector_area_resol_mean 11.198
_diffrn_detector_type 'Bruker Smart Apex II'
_diffrn_measured_fraction_theta_full 0.991
_diffrn_measured_fraction_theta_max 0.991
_diffrn_measurement_details 366,366,366,720,720
_diffrn_measurement_device_type 'three-circle diffractometer'
_diffrn_measurement_method '\w and \f scans'
_diffrn_measurement_specimen_support 'MiTeGen loop'
_diffrn_orient_matrix_type standard
_diffrn_orient_matrix_UB_11 -0.0288049
_diffrn_orient_matrix_UB_12 0.0635175
_diffrn_orient_matrix_UB_13 -0.0870322
_diffrn_orient_matrix_UB_21 -0.0943727
_diffrn_orient_matrix_UB_22 -0.0638167
_diffrn_orient_matrix_UB_23 -0.0016745
_diffrn_orient_matrix_UB_31 -0.0648567
_diffrn_orient_matrix_UB_32 0.0765247
_diffrn_orient_matrix_UB_33 0.0438435
_diffrn_radiation_monochromator graphite
_diffrn_radiation_source 'fine-focus sealed tube'
_diffrn_radiation_type MoK\a
_diffrn_radiation_wavelength 0.71073
_diffrn_reflns_av_R_equivalents 0.0137
_diffrn_reflns_av_sigmaI/netI 0.0182
_diffrn_reflns_limit_h_max 11
_diffrn_reflns_limit_h_min -11
_diffrn_reflns_limit_k_max 12
_diffrn_reflns_limit_k_min -12
_diffrn_reflns_limit_l_max 14
_diffrn_reflns_limit_l_min -14
_diffrn_reflns_number 15942
_diffrn_reflns_theta_full 30.00
_diffrn_reflns_theta_max 30.00
_diffrn_reflns_theta_min 1.98
_diffrn_source_current 30.00
_diffrn_source_voltage 50.00
_diffrn_standards_decay_% 0
_exptl_absorpt_coefficient_mu 0.691
_exptl_absorpt_correction_T_max 0.871
_exptl_absorpt_correction_T_min 0.783
_exptl_absorpt_correction_type multi-scan
_exptl_absorpt_process_details 'SADABS (Sheldrick, 1996)'
_exptl_crystal_colour yellow
_exptl_crystal_density_diffrn 1.552
_exptl_crystal_density_method 'not measured'
_exptl_crystal_description prism
_exptl_crystal_F_000 362
_exptl_crystal_id 'Vedern/Oloo 3-C-Pd-IV m-benzyl, HOOH, H2O, NaOH 150K'
_exptl_crystal_size_max 0.46
_exptl_crystal_size_mid 0.20
_exptl_crystal_size_min 0.20
_refine_diff_density_max 0.522
_refine_diff_density_min -0.429
_refine_diff_density_rms 0.053
_refine_ls_abs_structure_details '(Flack, 1983)'
_refine_ls_abs_structure_Flack 0.455(16)
_refine_ls_extinction_method none
_refine_ls_goodness_of_fit_ref 1.000
_refine_ls_hydrogen_treatment mixed
_refine_ls_matrix_type full
_refine_ls_number_parameters 444
_refine_ls_number_reflns 8188
_refine_ls_number_restraints 103
_refine_ls_restrained_S_all 1.011
_refine_ls_R_factor_all 0.0208
_refine_ls_R_factor_gt 0.0208
_refine_ls_shift/su_max 0.001
_refine_ls_shift/su_mean 0.000
_refine_ls_structure_factor_coef Fsqd
_refine_ls_weighting_details 'w=1/[\s^2^(Fo^2^)+(0.01P)^2^+0.626P], P=(max(Fo^2^,0)+2Fc^2^)/3'
_refine_ls_weighting_scheme calc
_refine_ls_wR_factor_gt 0.0492
_refine_ls_wR_factor_ref 0.0492
_reflns_Friedel_coverage 0.888
_reflns_number_gt 8177
_reflns_number_total 8188
_reflns_threshold_expression >2sigma(I)
_cod_data_source_file ja107185w_si_007.cif
_cod_data_source_block 1925
_cod_depositor_comments
;
The following automatic conversions were performed:

'_atom_sites_solution_hydrogens' value 'geom,difmap' was changed to
'mixed'.

Automatic conversion script
Id: cif_fix_values 6452 2018-10-05 10:23:21Z andrius 
;
_cod_database_code 4103326
_diffrn_measurement_frame_width-ccd -0.5
_diffrn_measurement_total_frames-ccd 2538
_diffrn_measurement_frame_time-ccd 10
_diffrn_measurement_total_time-ccd 11.3
_diffrn_detector_distance-ccd 5.000
_diffrn_measurement_frame_size-ccd 512

loop_
_symmetry_equiv_pos_as_xyz
'x, y, z'

loop_
_atom_site_label
_atom_site_type_symbol
_atom_site_fract_x
_atom_site_fract_y
_atom_site_fract_z
_atom_site_U_iso_or_equiv
_atom_site_adp_type
_atom_site_occupancy
_atom_site_symmetry_multiplicity
_atom_site_calc_flag
_atom_site_refinement_flags
Pd1 Pd 0.49983(4) 0.50002(4) 0.49991(4) 0.01891(3) Uani 1 1 d U
O11 O 0.4942(3) 0.7311(3) 0.4249(3) 0.0224(6) Uani 1 1 d .
O12 O 0.3189(3) 0.9099(3) 0.3042(3) 0.0227(6) Uani 1 1 d D
H12H H 0.327(3) 0.957(3) 0.3615(18) 0.027 Uiso 1 1 d D
N10 N 0.2762(4) 0.5616(4) 0.5471(3) 0.0192(6) Uani 1 1 d U
C11 C 0.1846(5) 0.4880(5) 0.6463(4) 0.0250(7) Uani 1 1 d U
H11 H 0.2231 0.3941 0.7014 0.030 Uiso 1 1 calc R
C12 C 0.0348(5) 0.5524(5) 0.6651(4) 0.0276(7) Uani 1 1 d U
H12 H -0.0299 0.5023 0.7342 0.033 Uiso 1 1 calc R
C13 C -0.0217(5) 0.6869(5) 0.5862(4) 0.0288(8) Uani 1 1 d U
H13 H -0.1249 0.7299 0.6009 0.035 Uiso 1 1 calc R
C14 C 0.0699(4) 0.7599(5) 0.4862(4) 0.0267(8) Uani 1 1 d U
H14 H 0.0304 0.8523 0.4298 0.032 Uiso 1 1 calc R
C15 C 0.2214(4) 0.6970(4) 0.4680(3) 0.0190(6) Uani 1 1 d U
C16 C 0.3467(4) 0.7516(4) 0.3630(3) 0.0200(6) Uani 1 1 d U
C17 C 0.3440(5) 0.6381(5) 0.2670(4) 0.0236(7) Uani 1 1 d U
C18 C 0.2786(5) 0.6621(6) 0.1468(4) 0.0327(8) Uani 1 1 d U
H18 H 0.2320 0.7619 0.1079 0.039 Uiso 1 1 calc R
C19 C 0.2837(5) 0.5311(5) 0.0834(4) 0.0361(7) Uani 1 1 d U
C20 C 0.3600(5) 0.3875(4) 0.1387(4) 0.0376(7) Uani 1 1 d U
H20 H 0.3642 0.3024 0.0920 0.045 Uiso 1 1 calc R
C21 C 0.4290(4) 0.3660(4) 0.2587(4) 0.0326(7) Uani 1 1 d U
H21 H 0.4817 0.2685 0.2959 0.039 Uiso 1 1 calc R
C22 C 0.4180(4) 0.4934(4) 0.3226(3) 0.0234(6) Uani 1 1 d U
C23 C 0.2051(3) 0.5475(3) -0.0410(2) 0.0398(5) Uani 1 1 d U
H23A H 0.1054 0.6104 -0.0382 0.060 Uiso 1 1 calc R
H23B H 0.1836 0.4426 -0.0581 0.060 Uiso 1 1 calc R
H23C H 0.2733 0.6004 -0.1106 0.060 Uiso 1 1 calc R
O31 O 0.5029(3) 0.2726(3) 0.5751(3) 0.0219(6) Uani 1 1 d .
O32 O 0.6802(3) 0.0879(3) 0.6885(2) 0.0233(6) Uani 1 1 d U
N30 N 0.7213(4) 0.4358(4) 0.4487(3) 0.0214(6) Uani 1 1 d U
C31 C 0.8048(5) 0.5092(5) 0.3509(4) 0.0236(7) Uani 1 1 d U
H31 H 0.7615 0.6032 0.2987 0.028 Uiso 1 1 calc R
C32 C 0.9562(5) 0.4510(5) 0.3228(4) 0.0287(8) Uani 1 1 d U
H32 H 1.0162 0.5021 0.2510 0.034 Uiso 1 1 calc R
C33 C 1.0167(5) 0.3145(5) 0.4043(4) 0.0288(8) Uani 1 1 d U
H33 H 1.1201 0.2724 0.3892 0.035 Uiso 1 1 calc R
C34 C 0.9232(5) 0.2394(5) 0.5095(4) 0.0233(7) Uani 1 1 d U
H34 H 0.9617 0.1467 0.5660 0.028 Uiso 1 1 calc R
C35 C 0.7741(4) 0.3062(5) 0.5266(4) 0.0224(7) Uani 1 1 d U
C36 C 0.6565(4) 0.2395(5) 0.6368(4) 0.0221(7) Uani 1 1 d U
C37 C 0.6539(5) 0.3542(5) 0.7357(4) 0.0258(8) Uani 1 1 d U
C38 C 0.7169(6) 0.3191(6) 0.8598(4) 0.0342(8) Uani 1 1 d U
H38 H 0.7640 0.2166 0.8897 0.041 Uiso 1 1 calc R
C39 C 0.7126(6) 0.4310(5) 0.9420(4) 0.0449(10) Uani 1 1 d U
H39 H 0.7524 0.4049 1.0279 0.054 Uiso 1 1 calc R
C40 C 0.6498(6) 0.5776(5) 0.8949(4) 0.0483(10) Uani 1 1 d U
H40 H 0.6477 0.6576 0.9468 0.058 Uiso 1 1 calc R
C41 C 0.5887(5) 0.6102(5) 0.7708(5) 0.0438(9) Uani 1 1 d U
H41 H 0.5435 0.7129 0.7388 0.053 Uiso 1 1 calc R
N42 N 0.5917(4) 0.4999(4) 0.6945(3) 0.0322(7) Uani 1 1 d U
O1W O 0.3081(4) 0.0622(3) 0.5001(3) 0.0327(6) Uani 1 1 d D
H11W H 0.371(4) 0.117(4) 0.524(3) 0.049 Uiso 1 1 d D
H12W H 0.289(4) 0.001(3) 0.565(2) 0.049 Uiso 1 1 d D
O2W O 0.7036(4) 0.9459(4) 0.4743(3) 0.0353(6) Uani 1 1 d D
H21W H 0.687(4) 0.984(3) 0.539(2) 0.053 Uiso 1 1 d D
H22W H 0.629(3) 0.895(4) 0.470(4) 0.053 Uiso 1 1 d D
O3W O 0.2471(4) 0.8643(4) 0.7287(3) 0.0415(7) Uani 1 1 d D
H31W H 0.1595(17) 0.889(5) 0.750(3) 0.062 Uiso 1 1 d D
H32W H 0.302(3) 0.897(4) 0.779(3) 0.062 Uiso 1 1 d D
O4W O 0.4447(4) 0.0120(4) 0.8659(3) 0.0348(6) Uani 1 1 d D
H41W H 0.518(3) 0.031(4) 0.817(2) 0.052 Uiso 1 1 d D
H42W H 0.478(3) 0.012(4) 0.9362(14) 0.052 Uiso 1 1 d D
O5W O 0.0589(4) 0.0438(4) 0.1480(3) 0.0368(6) Uani 1 1 d D
H51W H 0.129(3) 0.012(5) 0.196(3) 0.055 Uiso 1 1 d D
H52W H 0.100(4) 0.089(4) 0.084(2) 0.055 Uiso 1 1 d D
O6W O 0.5632(4) 0.9766(5) 0.1129(3) 0.0453(8) Uani 1 1 d D
H61W H 0.507(3) 0.936(4) 0.170(2) 0.068 Uiso 1 1 d D
H62W H 0.623(3) 1.025(4) 0.147(3) 0.068 Uiso 1 1 d D
O7W O 0.8611(4) 0.8148(4) 0.0763(3) 0.0462(7) Uani 1 1 d D
H71W H 0.776(2) 0.854(5) 0.088(5) 0.069 Uiso 1 1 d D
H72W H 0.922(3) 0.872(4) 0.097(4) 0.069 Uiso 1 1 d D
O8W O 0.7580(4) 0.1361(4) 0.2388(3) 0.0460(7) Uani 1 1 d D
H81W H 0.749(4) 0.064(3) 0.299(3) 0.069 Uiso 1 1 d D
H82W H 0.845(2) 0.115(5) 0.213(3) 0.069 Uiso 1 1 d D
O9W O 0.9416(4) 0.9532(4) 0.8163(2) 0.0342(5) Uani 1 1 d D
H91W H 0.861(2) 0.987(5) 0.781(3) 0.051 Uiso 1 1 d D
H92W H 0.917(4) 0.888(3) 0.876(2) 0.051 Uiso 1 1 d D
O10W O 0.1481(4) 0.1703(4) 0.8948(3) 0.0401(6) Uani 1 1 d D
H18W H 0.2358(18) 0.135(4) 0.882(4) 0.060 Uiso 1 1 d D
H19W H 0.092(3) 0.115(4) 0.864(3) 0.060 Uiso 1 1 d D

loop_
_atom_site_aniso_label
_atom_site_aniso_U_11
_atom_site_aniso_U_22
_atom_site_aniso_U_33
_atom_site_aniso_U_23
_atom_site_aniso_U_13
_atom_site_aniso_U_12
Pd1 0.01313(4) 0.01440(4) 0.02861(6) -0.00216(4) 0.00122(3) -0.00189(3)
O11 0.0165(12) 0.0156(12) 0.0344(13) -0.0003(10) -0.0018(10) -0.0075(10)
O12 0.0225(13) 0.0142(11) 0.0309(11) -0.0020(9) -0.0026(10) -0.0013(10)
N10 0.0162(14) 0.0161(13) 0.0257(12) -0.0045(10) 0.0000(10) -0.0031(11)
C11 0.0250(16) 0.0227(15) 0.0270(14) -0.0014(12) -0.0002(12) -0.0096(12)
C12 0.0170(13) 0.0368(17) 0.0330(14) -0.0162(12) 0.0085(11) -0.0080(13)
C13 0.0179(15) 0.0317(18) 0.0394(17) -0.0132(14) -0.0013(12) -0.0021(13)
C14 0.0105(13) 0.0245(17) 0.0466(19) -0.0108(14) -0.0034(12) 0.0008(12)
C15 0.0210(15) 0.0115(13) 0.0249(13) -0.0031(10) -0.0057(11) -0.0030(12)
C16 0.0177(15) 0.0094(11) 0.0302(14) 0.0030(10) -0.0010(11) 0.0017(10)
C17 0.0193(17) 0.0170(13) 0.0357(15) -0.0071(12) 0.0066(13) -0.0051(12)
C18 0.0213(16) 0.0353(16) 0.0451(16) -0.0160(13) -0.0019(13) -0.0032(12)
C19 0.0282(14) 0.0439(17) 0.0439(15) -0.0258(13) -0.0007(11) -0.0088(12)
C20 0.0257(13) 0.0310(13) 0.0628(19) -0.0254(13) 0.0064(12) -0.0065(10)
C21 0.0209(12) 0.0222(12) 0.0591(17) -0.0199(12) 0.0139(11) -0.0059(9)
C22 0.0162(12) 0.0120(10) 0.0432(11) -0.0097(10) 0.0103(9) -0.0019(9)
C23 0.0518(14) 0.0414(12) 0.0266(10) -0.0059(9) -0.0081(10) -0.0037(11)
O31 0.0138(12) 0.0158(12) 0.0345(13) -0.0009(11) -0.0032(10) 0.0018(10)
O32 0.0231(13) 0.0175(12) 0.0282(12) -0.0007(9) -0.0034(10) -0.0008(10)
N30 0.0139(14) 0.0190(14) 0.0317(14) -0.0057(11) 0.0008(11) -0.0028(11)
C31 0.0160(13) 0.0212(15) 0.0344(16) -0.0074(12) 0.0050(12) -0.0037(11)
C32 0.0248(16) 0.0263(15) 0.0343(15) -0.0015(12) 0.0035(12) -0.0087(13)
C33 0.0148(15) 0.0312(18) 0.0438(18) -0.0158(14) 0.0065(12) -0.0024(13)
C34 0.0227(16) 0.0201(16) 0.0282(14) -0.0067(12) -0.0027(12) -0.0018(13)
C35 0.0113(13) 0.0237(16) 0.0336(16) -0.0087(12) 0.0021(11) -0.0029(12)
C36 0.0140(14) 0.0238(15) 0.0317(15) -0.0121(12) -0.0004(12) -0.0048(12)
C37 0.0147(16) 0.0233(15) 0.0418(17) -0.0108(14) 0.0021(14) -0.0053(13)
C38 0.0258(18) 0.0405(17) 0.0423(16) -0.0226(14) 0.0001(13) -0.0049(13)
C39 0.0348(17) 0.054(2) 0.0536(19) -0.0298(16) 0.0014(14) -0.0030(15)
C40 0.0430(18) 0.0440(19) 0.068(2) -0.0384(17) 0.0100(16) -0.0061(15)
C41 0.0332(17) 0.0251(15) 0.077(2) -0.0216(15) 0.0160(16) -0.0048(12)
N42 0.0203(13) 0.0314(14) 0.0459(12) -0.0087(11) 0.0057(10) -0.0077(11)
O1W 0.0290(11) 0.0269(10) 0.0452(12) -0.0131(9) -0.0029(9) -0.0041(9)
O2W 0.0253(11) 0.0344(12) 0.0520(14) -0.0220(10) 0.0006(10) -0.0078(9)
O3W 0.0320(11) 0.0459(13) 0.0539(15) -0.0271(11) 0.0038(10) -0.0093(10)
O4W 0.0290(11) 0.0486(13) 0.0254(10) 0.0004(9) -0.0039(8) -0.0105(9)
O5W 0.0265(9) 0.0495(12) 0.0335(12) -0.0046(10) -0.0027(9) -0.0017(8)
O6W 0.0350(13) 0.0755(19) 0.0278(11) -0.0084(11) 0.0032(9) -0.0281(13)
O7W 0.0479(15) 0.0469(14) 0.0441(14) -0.0074(11) -0.0057(11) -0.0062(11)
O8W 0.0331(12) 0.0532(15) 0.0564(16) -0.0226(12) 0.0002(11) -0.0009(11)
O9W 0.0251(9) 0.0451(12) 0.0298(11) -0.0009(9) -0.0039(8) 0.0041(8)
O10W 0.0429(13) 0.0342(11) 0.0421(13) -0.0042(10) 0.0027(10) -0.0028(9)

loop_
_atom_type_symbol
_atom_type_description
_atom_type_scat_dispersion_real
_atom_type_scat_dispersion_imag
_atom_type_scat_source
C C 0.0033 0.0016 'International Tables Vol C Tables 4.2.6.8 and 6.1.1.4'
H H 0.0000 0.0000 'International Tables Vol C Tables 4.2.6.8 and 6.1.1.4'
N N 0.0061 0.0033 'International Tables Vol C Tables 4.2.6.8 and 6.1.1.4'
O O 0.0106 0.0060 'International Tables Vol C Tables 4.2.6.8 and 6.1.1.4'
Pd Pd -0.9988 1.0072 'International Tables Vol C Tables 4.2.6.8 and 6.1.1.4'

loop_
_geom_angle_atom_site_label_1
_geom_angle_atom_site_label_2
_geom_angle_atom_site_label_3
_geom_angle
O31 Pd1 O11 179.27(16)
O31 Pd1 C22 99.39(13)
O11 Pd1 C22 80.74(12)
O31 Pd1 N10 98.98(12)
O11 Pd1 N10 80.32(12)
C22 Pd1 N10 86.29(13)
O31 Pd1 N30 80.66(13)
O11 Pd1 N30 100.05(13)
C22 Pd1 N30 92.25(14)
N10 Pd1 N30 178.42(17)
O31 Pd1 N42 79.05(13)
O11 Pd1 N42 100.82(12)
C22 Pd1 N42 178.32(18)
N10 Pd1 N42 94.56(13)
N30 Pd1 N42 86.88(13)
C16 O11 Pd1 101.0(2)
C16 O12 H12H 104.0(18)
C11 N10 C15 120.7(3)
C11 N10 Pd1 127.7(3)
C15 N10 Pd1 111.5(3)
N10 C11 C12 118.7(4)
N10 C11 H11 120.6
C12 C11 H11 120.6
C13 C12 C11 121.1(4)
C13 C12 H12 119.5
C11 C12 H12 119.5
C12 C13 C14 120.1(4)
C12 C13 H13 120.0
C14 C13 H13 120.0
C13 C14 C15 119.1(4)
C13 C14 H14 120.5
C15 C14 H14 120.5
N10 C15 C14 120.3(4)
N10 C15 C16 109.7(3)
C14 C15 C16 130.0(3)
O12 C16 O11 110.0(3)
O12 C16 C17 113.1(3)
O11 C16 C17 108.7(3)
O12 C16 C15 112.1(3)
O11 C16 C15 107.1(3)
C17 C16 C15 105.7(3)
C18 C17 C22 122.1(4)
C18 C17 C16 128.7(4)
C22 C17 C16 109.1(3)
C17 C18 C19 116.3(4)
C17 C18 H18 121.8
C19 C18 H18 121.8
C20 C19 C18 121.2(4)
C20 C19 C23 120.4(3)
C18 C19 C23 118.4(4)
C21 C20 C19 121.9(3)
C21 C20 H20 119.1
C19 C20 H20 119.1
C20 C21 C22 116.5(3)
C20 C21 H21 121.7
C22 C21 H21 121.7
C21 C22 C17 121.9(4)
C21 C22 Pd1 126.7(3)
C17 C22 Pd1 111.3(3)
C19 C23 H23A 109.5
C19 C23 H23B 109.5
H23A C23 H23B 109.5
C19 C23 H23C 109.5
H23A C23 H23C 109.5
H23B C23 H23C 109.5
C36 O31 Pd1 104.2(2)
C31 N30 C35 123.1(4)
C31 N30 Pd1 126.0(3)
C35 N30 Pd1 110.9(3)
N30 C31 C32 120.8(4)
N30 C31 H31 119.6
C32 C31 H31 119.6
C31 C32 C33 117.6(4)
C31 C32 H32 121.2
C33 C32 H32 121.2
C32 C33 C34 119.8(4)
C32 C33 H33 120.1
C34 C33 H33 120.1
C35 C34 C33 117.5(4)
C35 C34 H34 121.3
C33 C34 H34 121.3
N30 C35 C34 121.2(4)
N30 C35 C36 114.7(3)
C34 C35 C36 124.2(4)
O32 C36 O31 111.9(3)
O32 C36 C37 114.9(3)
O31 C36 C37 103.5(3)
O32 C36 C35 116.1(3)
O31 C36 C35 103.5(3)
C37 C36 C35 105.7(3)
N42 C37 C38 118.2(4)
N42 C37 C36 116.4(4)
C38 C37 C36 125.3(4)
C37 C38 C39 121.7(5)
C37 C38 H38 119.2
C39 C38 H38 119.2
C40 C39 C38 117.7(4)
C40 C39 H39 121.1
C38 C39 H39 121.1
C39 C40 C41 119.6(4)
C39 C40 H40 120.2
C41 C40 H40 120.2
N42 C41 C40 121.6(4)
N42 C41 H41 119.2
C40 C41 H41 119.2
C37 N42 C41 121.2(4)
C37 N42 Pd1 106.0(3)
C41 N42 Pd1 132.8(3)
H11W O1W H12W 103(2)
H21W O2W H22W 104(2)
H31W O3W H32W 104(2)
H41W O4W H42W 105(2)
H51W O5W H52W 105(2)
H61W O6W H62W 106(2)
H71W O7W H72W 106(2)
H81W O8W H82W 100(2)
H91W O9W H92W 106(2)
H18W O10W H19W 104(2)

loop_
_geom_bond_atom_site_label_1
_geom_bond_atom_site_label_2
_geom_bond_distance
Pd1 O31 1.974(3)
Pd1 O11 2.002(3)
Pd1 C22 2.004(4)
Pd1 N10 2.013(3)
Pd1 N30 2.014(3)
Pd1 N42 2.193(3)
O11 C16 1.410(5)
O12 C16 1.400(5)
O12 H12H 0.785(11)
N10 C11 1.363(5)
N10 C15 1.366(5)
C11 C12 1.380(6)
C11 H11 0.9500
C12 C13 1.364(6)
C12 H12 0.9500
C13 C14 1.367(6)
C13 H13 0.9500
C14 C15 1.387(5)
C14 H14 0.9500
C15 C16 1.538(5)
C16 C17 1.522(5)
C17 C18 1.361(6)
C17 C22 1.396(5)
C18 C19 1.406(6)
C18 H18 0.9500
C19 C20 1.396(5)
C19 C23 1.455(4)
C20 C21 1.374(5)
C20 H20 0.9500
C21 C22 1.381(5)
C21 H21 0.9500
C23 H23A 0.9800
C23 H23B 0.9800
C23 H23C 0.9800
O31 C36 1.459(5)
O32 C36 1.326(5)
N30 C31 1.313(5)
N30 C35 1.319(5)
C31 C32 1.395(6)
C31 H31 0.9500
C32 C33 1.399(6)
C32 H32 0.9500
C33 C34 1.419(6)
C33 H33 0.9500
C34 C35 1.379(6)
C34 H34 0.9500
C35 C36 1.554(5)
C36 C37 1.552(5)
C37 N42 1.333(6)
C37 C38 1.389(6)
C38 C39 1.399(6)
C38 H38 0.9500
C39 C40 1.353(6)
C39 H39 0.9500
C40 C41 1.381(6)
C40 H40 0.9500
C41 N42 1.345(5)
C41 H41 0.9500
O1W H11W 0.805(11)
O1W H12W 0.801(11)
O2W H21W 0.803(11)
O2W H22W 0.797(11)
O3W H31W 0.797(11)
O3W H32W 0.809(11)
O4W H41W 0.800(11)
O4W H42W 0.794(11)
O5W H51W 0.793(11)
O5W H52W 0.793(11)
O6W H61W 0.794(11)
O6W H62W 0.804(11)
O7W H71W 0.799(11)
O7W H72W 0.797(11)
O8W H81W 0.801(11)
O8W H82W 0.801(11)
O9W H91W 0.798(11)
O9W H92W 0.793(11)
O10W H18W 0.806(11)
O10W H19W 0.810(11)

loop_
_geom_hbond_atom_site_label_D
_geom_hbond_atom_site_label_H
_geom_hbond_atom_site_label_A
_geom_hbond_distance_DH
_geom_hbond_distance_HA
_geom_hbond_distance_DA
_geom_hbond_angle_DHA
_geom_hbond_site_symmetry_A
O12 H12H O1W 0.785(11) 1.840(12) 2.617(4) 170(3) 1_565
O1W H11W O31 0.805(11) 1.949(12) 2.750(4) 173(4) .
O1W H12W O3W 0.801(11) 1.928(12) 2.727(5) 176(3) 1_545
O2W H21W O32 0.803(11) 1.937(12) 2.733(4) 171(3) 1_565
O2W H22W O11 0.797(11) 1.998(15) 2.762(4) 160(4) .
O3W H31W O9W 0.797(11) 2.039(12) 2.834(4) 176(3) 1_455
O3W H32W O4W 0.809(11) 1.946(14) 2.740(4) 167(4) 1_565
O4W H41W O32 0.800(11) 1.918(11) 2.715(4) 174(3) .
O4W H42W O6W 0.794(11) 1.962(12) 2.750(3) 171(4) 1_546
O5W H51W O12 0.793(11) 2.051(13) 2.839(4) 172(5) 1_545
O5W H52W O10W 0.793(11) 2.010(15) 2.773(4) 161(3) 1_554
O6W H61W O12 0.794(11) 2.094(18) 2.850(4) 159(4) .
O6W H62W O8W 0.804(11) 1.914(12) 2.717(5) 176(3) 1_565
O7W H71W O6W 0.799(11) 2.069(13) 2.865(6) 174(4) .
O7W H72W O5W 0.797(11) 2.081(13) 2.874(5) 173(4) 1_665
O8W H81W O2W 0.801(11) 1.970(16) 2.740(5) 161(4) 1_545
O8W H82W O5W 0.801(11) 2.022(12) 2.821(5) 176(4) 1_655
O9W H91W O32 0.798(11) 1.914(12) 2.709(4) 173(4) 1_565
O9W H92W O7W 0.793(11) 2.12(2) 2.842(4) 152(4) 1_556
O10W H18W O4W 0.806(11) 2.029(14) 2.827(5) 171(4) .
O10W H19W O9W 0.810(11) 2.071(13) 2.872(5) 170(4) 1_445

loop_
_geom_torsion_atom_site_label_1
_geom_torsion_atom_site_label_2
_geom_torsion_atom_site_label_3
_geom_torsion_atom_site_label_4
_geom_torsion
C22 Pd1 O11 C16 43.6(2)
N10 Pd1 O11 C16 -44.2(2)
N30 Pd1 O11 C16 134.3(2)
N42 Pd1 O11 C16 -137.0(2)
O31 Pd1 N10 C11 24.8(3)
O11 Pd1 N10 C11 -155.0(3)
C22 Pd1 N10 C11 123.7(3)
N42 Pd1 N10 C11 -54.8(3)
O31 Pd1 N10 C15 -157.4(2)
O11 Pd1 N10 C15 22.7(2)
C22 Pd1 N10 C15 -58.5(3)
N42 Pd1 N10 C15 123.0(3)
C15 N10 C11 C12 0.3(6)
Pd1 N10 C11 C12 177.8(3)
N10 C11 C12 C13 0.2(6)
C11 C12 C13 C14 0.3(7)
C12 C13 C14 C15 -1.3(7)
C11 N10 C15 C14 -1.3(5)
Pd1 N10 C15 C14 -179.2(3)
C11 N10 C15 C16 -178.5(3)
Pd1 N10 C15 C16 3.5(3)
C13 C14 C15 N10 1.8(6)
C13 C14 C15 C16 178.4(4)
Pd1 O11 C16 O12 179.4(2)
Pd1 O11 C16 C17 -56.4(3)
Pd1 O11 C16 C15 57.4(3)
N10 C15 C16 O12 -162.5(3)
C14 C15 C16 O12 20.6(5)
N10 C15 C16 O11 -41.8(4)
C14 C15 C16 O11 141.3(4)
N10 C15 C16 C17 74.0(4)
C14 C15 C16 C17 -102.9(4)
O12 C16 C17 C18 -19.8(6)
O11 C16 C17 C18 -142.2(4)
C15 C16 C17 C18 103.2(5)
O12 C16 C17 C22 162.2(3)
O11 C16 C17 C22 39.8(4)
C15 C16 C17 C22 -74.9(4)
C22 C17 C18 C19 2.5(7)
C16 C17 C18 C19 -175.3(4)
C17 C18 C19 C20 -3.5(7)
C17 C18 C19 C23 175.5(4)
C18 C19 C20 C21 2.0(7)
C23 C19 C20 C21 -177.0(4)
C19 C20 C21 C22 0.6(6)
C20 C21 C22 C17 -1.5(6)
C20 C21 C22 Pd1 178.2(3)
C18 C17 C22 C21 0.0(7)
C16 C17 C22 C21 178.2(4)
C18 C17 C22 Pd1 -179.8(3)
C16 C17 C22 Pd1 -1.6(4)
O31 Pd1 C22 C21 -24.1(4)
O11 Pd1 C22 C21 156.6(4)
N10 Pd1 C22 C21 -122.6(4)
N30 Pd1 C22 C21 56.8(4)
O31 Pd1 C22 C17 155.6(3)
O11 Pd1 C22 C17 -23.6(3)
N10 Pd1 C22 C17 57.1(3)
N30 Pd1 C22 C17 -123.5(3)
C22 Pd1 O31 C36 134.0(2)
N10 Pd1 O31 C36 -138.4(2)
N30 Pd1 O31 C36 43.2(2)
N42 Pd1 O31 C36 -45.4(2)
O31 Pd1 N30 C31 155.7(4)
O11 Pd1 N30 C31 -24.5(3)
C22 Pd1 N30 C31 56.5(3)
N42 Pd1 N30 C31 -124.9(3)
O31 Pd1 N30 C35 -23.8(3)
O11 Pd1 N30 C35 156.1(3)
C22 Pd1 N30 C35 -122.9(3)
N42 Pd1 N30 C35 55.6(3)
C35 N30 C31 C32 1.0(6)
Pd1 N30 C31 C32 -178.4(3)
N30 C31 C32 C33 -1.6(6)
C31 C32 C33 C34 1.1(6)
C32 C33 C34 C35 0.0(6)
C31 N30 C35 C34 0.1(6)
Pd1 N30 C35 C34 179.6(3)
C31 N30 C35 C36 179.5(3)
Pd1 N30 C35 C36 -1.1(4)
C33 C34 C35 N30 -0.6(6)
C33 C34 C35 C36 -179.9(4)
Pd1 O31 C36 O32 -177.6(2)
Pd1 O31 C36 C37 58.1(3)
Pd1 O31 C36 C35 -51.9(3)
N30 C35 C36 O32 158.5(3)
C34 C35 C36 O32 -22.1(5)
N30 C35 C36 O31 35.6(4)
C34 C35 C36 O31 -145.0(4)
N30 C35 C36 C37 -72.8(4)
C34 C35 C36 C37 106.6(4)
O32 C36 C37 N42 -163.5(4)
O31 C36 C37 N42 -41.3(5)
C35 C36 C37 N42 67.2(5)
O32 C36 C37 C38 19.5(6)
O31 C36 C37 C38 141.7(4)
C35 C36 C37 C38 -109.9(5)
N42 C37 C38 C39 1.6(7)
C36 C37 C38 C39 178.6(4)
C37 C38 C39 C40 -2.3(7)
C38 C39 C40 C41 1.9(8)
C39 C40 C41 N42 -0.9(8)
C38 C37 N42 C41 -0.4(7)
C36 C37 N42 C41 -177.7(4)
C38 C37 N42 Pd1 -177.9(3)
C36 C37 N42 Pd1 4.9(4)
C40 C41 N42 C37 0.1(7)
C40 C41 N42 Pd1 176.7(3)
O31 Pd1 N42 C37 22.7(3)
O11 Pd1 N42 C37 -158.0(3)
N10 Pd1 N42 C37 121.0(3)
N30 Pd1 N42 C37 -58.4(3)
O31 Pd1 N42 C41 -154.3(4)
O11 Pd1 N42 C41 25.0(4)
N10 Pd1 N42 C41 -56.0(4)
N30 Pd1 N42 C41 124.6(4)
